data_9017674
loop_
_publ_author_name
'Pekov, I. V.'
'Zubkova, N. V.'
'Yapaskurt, V. O.'
'Belakovskiy, D. I.'
'Lykova, I. S.'
'Vigasina, M. F.'
'Sidorov, E. G.'
'Pushcharovsky, D. Y.'

_publ_section_title
;
 New arsenate minerals from the Arsenatnaya fumarole, Tolbachik volcano,
 Kamchatka, Russia. I. Yurmarinite, Na7(Fe3+,Mg,Cu)4(AsO4)6
;
_journal_name_full 'Mineralogical Magazine'
_journal_page_first 905
_journal_page_last 917
_journal_volume 78
_journal_year 2014
_chemical_compound_source 'Arsenatnaya fumarole, Tolbachik volcano, Kamchatka, Russia'
_chemical_formula_sum 'Al0.23 As5.94 Ca0.28 Cu0.48 Fe2.48 K0.22 Mg0.7 Mn0.01 Na6.55 O24 P0.02 Ti0.01 V0.01 Zn0.14'
_chemical_name_mineral Yurmarinite
_space_group_IT_number 167
_space_group_name_Hall '-R 3 2"c'
_space_group_name_H-M_alt 'R -3 c :H'
_symmetry_space_group_name_H-M 'R -3 c :H'
_cell_angle_alpha 90
_cell_angle_beta 90
_cell_angle_gamma 120
_cell_length_a 13.7444
_cell_length_b 13.7444
_cell_length_c 18.3077
_cell_formula_units_Z 6
_cell_volume 2995.132
_database_code_amcsd 0020582
_exptl_crystal_density_diffrn 4.002
_cod_data_source_file inputs/fixed/downloads/18/18581.cif
_cod_data_source_block 18581
_cod_original_sg_symbol_H-M 'R -3 c'
_cod_original_formula_sum 'Na6.55 Ca.28 K.22 Fe2.48 Mg.7 Cu.48 Al.23 Zn.14 Ti.01 Mn.01 As5.94 P.02 V.01 O24'
_cod_database_code 9017674

loop_
_space_group_symop_operation_xyz
x,y,z
2/3+x,1/3+y,1/3+z
1/3+x,2/3+y,2/3+z
x,x-y,1/2+z
2/3+x,1/3+x-y,5/6+z
1/3+x,2/3+x-y,1/6+z
y,x,1/2-z
2/3+y,1/3+x,5/6-z
1/3+y,2/3+x,1/6-z
-x+y,y,1/2+z
2/3-x+y,1/3+y,5/6+z
1/3-x+y,2/3+y,1/6+z
-x,-x+y,1/2-z
2/3-x,1/3-x+y,5/6-z
1/3-x,2/3-x+y,1/6-z
-y,-x,1/2+z
2/3-y,1/3-x,5/6+z
1/3-y,2/3-x,1/6+z
x-y,-y,1/2-z
2/3+x-y,1/3-y,5/6-z
1/3+x-y,2/3-y,1/6-z
y,-x+y,-z
2/3+y,1/3-x+y,1/3-z
1/3+y,2/3-x+y,2/3-z
-x+y,-x,z
2/3-x+y,1/3-x,1/3+z
1/3-x+y,2/3-x,2/3+z
-x,-y,-z
2/3-x,1/3-y,1/3-z
1/3-x,2/3-y,2/3-z
-y,x-y,z
2/3-y,1/3+x-y,1/3+z
1/3-y,2/3+x-y,2/3+z
x-y,x,-z
2/3+x-y,1/3+x,1/3-z
1/3+x-y,2/3+x,2/3-z

loop_
_atom_site_label
_atom_site_fract_x
_atom_site_fract_y
_atom_site_fract_z
_atom_site_occupancy
_atom_site_U_iso_or_equiv
Na1 0.00000 0.00000 0.00000 0.93570 0.00770
Ca1 0.00000 0.00000 0.00000 0.04000 0.00770
K1 0.00000 0.00000 0.00000 0.03140 0.00770
Na2 0.78711 0.01548 0.05276 0.93570 0.02630
Ca2 0.78711 0.01548 0.05276 0.04000 0.02630
K2 0.78711 0.01548 0.05276 0.03140 0.02630
Fe1 0.00000 0.00000 0.25000 0.62000 0.00800
Mg1 0.00000 0.00000 0.25000 0.17500 0.00800
Cu1 0.00000 0.00000 0.25000 0.12000 0.00800
Al1 0.00000 0.00000 0.25000 0.05750 0.00800
Zn1 0.00000 0.00000 0.25000 0.03500 0.00800
Ti1 0.00000 0.00000 0.25000 0.00250 0.00800
Mn1 0.00000 0.00000 0.25000 0.00250 0.00800
Fe2 0.77801 0.00000 0.25000 0.62000 0.00892
Mg2 0.77801 0.00000 0.25000 0.17500 0.00892
Cu2 0.77801 0.00000 0.25000 0.12000 0.00892
Al2 0.77801 0.00000 0.25000 0.05750 0.00892
Zn2 0.77801 0.00000 0.25000 0.03500 0.00892
Ti2 0.77801 0.00000 0.25000 0.00250 0.00892
Mn2 0.77801 0.00000 0.25000 0.00250 0.00892
As 0.18108 -0.01128 0.14596 0.99000 0.00890
P 0.18108 -0.01128 0.14596 0.00330 0.00890
V 0.18108 -0.01128 0.14596 0.00170 0.00890
O1 0.52485 0.06215 0.15330 1.00000 0.01640
O2 0.71532 0.06116 0.17686 1.00000 0.01580
O3 0.59857 0.19631 0.02568 1.00000 0.01220
O4 0.01471 0.15464 0.06052 1.00000 0.02060

loop_
_cod_related_entry_id
_cod_related_entry_database
_cod_related_entry_code
1 AMCSD 0020582
